data_4037241
loop_
_publ_author_name
'Marichev, Kostiantyn O.'
'Qiu, Huang'
'Offield, Austin C.'
'Arman, Hadi'
'Doyle, Michael P.'

_publ_section_title
;
 Catalyst-Free Rearrangement of Allenyl Aryldiazoacetates into
 1,5-Dihydro-4H-pyrazol-4-ones.
;
_journal_issue 19
_journal_name_full 'The Journal of organic chemistry'
_journal_page_first 9235
_journal_page_last 9246
_journal_paper_doi 10.1021/acs.joc.6b01833
_journal_volume 81
_journal_year 2016
_chemical_absolute_configuration unk
_chemical_formula_moiety 'C20 H18 N2 O'
_chemical_formula_sum 'C20 H18 N2 O'
_chemical_formula_weight 302.36
_space_group_crystal_system orthorhombic
_space_group_IT_number 33
_space_group_name_Hall 'P 2c -2n'
_space_group_name_H-M_alt 'P n a 21'
_atom_sites_solution_hydrogens geom
_atom_sites_solution_primary direct
_audit_creation_date 2015-11-17
_audit_creation_method
;
Olex2 1.2
(compiled 2015.01.26 svn.r3150 for OlexSys, GUI svn.r4998)
;
_cell_angle_alpha 90
_cell_angle_beta 90
_cell_angle_gamma 90
_cell_formula_units_Z 4
_cell_length_a 6.727(9)
_cell_length_b 23.55(3)
_cell_length_c 9.860(13)
_cell_measurement_reflns_used 4769
_cell_measurement_temperature 98
_cell_measurement_theta_max 39.6
_cell_measurement_theta_min 2.1
_cell_volume 1562(4)
_computing_cell_refinement
;
CrystalClear-SM Expert 2.0 r15 (Rigaku, 2011)
;
_computing_data_collection
;
CrystalClear-SM Expert 2.0 r15 (Rigaku, 2011)
;
_computing_data_reduction
;
CrystalClear-SM Expert 2.0 r15 (Rigaku, 2011)
;
_computing_molecular_graphics 'Olex2 (Dolomanov et al., 2009)'
_computing_publication_material 'Olex2 (Dolomanov et al., 2009)'
_computing_structure_refinement 'ShelXL (Sheldrick, 2008)'
_computing_structure_solution 'ShelXT (Sheldrick, 2015)'
_diffrn_ambient_temperature 98
_diffrn_detector CCD
_diffrn_detector_area_resol_mean 28.5714
_diffrn_measured_fraction_theta_full 0.976
_diffrn_measured_fraction_theta_max 0.976
_diffrn_measurement_details
;
scan:
	Number of images: 300
	           Slice: -125.0000 - 25.0000
	     Image width: 0.5000
	        Exp time: 55.0000
	   Rotation axis: Omega
	           Omega: 0.0000
	           Kappa: 0.0000
	             Phi: 90.0000
	             XTD: 35.5701
	          2theta: -33.3279
scan:
	Number of images: 118
	           Slice: -68.0000 - -9.0000
	     Image width: 0.5000
	        Exp time: 55.0000
	   Rotation axis: Omega
	           Omega: 0.0000
	           Kappa: 70.0000
	             Phi: 90.0000
	             XTD: 35.5701
	          2theta: -33.3279
scan:
	Number of images: 96
	           Slice: -68.0000 - -20.0000
	     Image width: 0.5000
	        Exp time: 55.0000
	   Rotation axis: Omega
	           Omega: 0.0000
	           Kappa: 70.0000
	             Phi: 0.0000
	             XTD: 35.5701
	          2theta: -33.3279
scan:
	Number of images: 90
	           Slice: -68.0000 - -23.0000
	     Image width: 0.5000
	        Exp time: 55.0000
	   Rotation axis: Omega
	           Omega: 0.0000
	           Kappa: 0.0000
	             Phi: 180.0000
	             XTD: 35.5701
	          2theta: -33.3279
;
_diffrn_measurement_device
;
AFC12 (Right): Kappa 3 circle
;
_diffrn_measurement_device_type
;
Rigaku Saturn724 (2x2 bin mode)
;
_diffrn_measurement_method 'profile data from \w-scans'
_diffrn_measurement_specimen_support Fiber
_diffrn_orient_matrix_type d*Trek
_diffrn_orient_matrix_UB_11 -0.147916
_diffrn_orient_matrix_UB_12 0.011942
_diffrn_orient_matrix_UB_13 0.008894
_diffrn_orient_matrix_UB_21 0.007619
_diffrn_orient_matrix_UB_22 0.100768
_diffrn_orient_matrix_UB_23 -0.008585
_diffrn_orient_matrix_UB_31 -0.002813
_diffrn_orient_matrix_UB_32 -0.003386
_diffrn_orient_matrix_UB_33 -0.042241
_diffrn_radiation_monochromator 'Graphite Monochromator'
_diffrn_radiation_type MoK\a
_diffrn_radiation_wavelength 0.71075
_diffrn_reflns_av_R_equivalents 0.0607
_diffrn_reflns_av_unetI/netI 0.0813
_diffrn_reflns_Laue_measured_fraction_full 0.976
_diffrn_reflns_Laue_measured_fraction_max 0.976
_diffrn_reflns_limit_h_max 6
_diffrn_reflns_limit_h_min -8
_diffrn_reflns_limit_k_max 19
_diffrn_reflns_limit_k_min -28
_diffrn_reflns_limit_l_max 11
_diffrn_reflns_limit_l_min -11
_diffrn_reflns_number 6848
_diffrn_reflns_point_group_measured_fraction_full 0.921
_diffrn_reflns_point_group_measured_fraction_max 0.921
_diffrn_reflns_theta_full 25.043
_diffrn_reflns_theta_max 25.043
_diffrn_reflns_theta_min 2.239
_diffrn_source 'Sealed Tube'
_diffrn_source_current 40.0
_diffrn_source_power 2.0
_diffrn_source_voltage 50.0
_exptl_absorpt_coefficient_mu 0.080
_exptl_absorpt_correction_T_max 1.000
_exptl_absorpt_correction_T_min 0.474
_exptl_absorpt_correction_type multi-scan
_exptl_absorpt_process_details 'ABSCOR (Higashi, 1995)'
_exptl_crystal_colour Colorless
_exptl_crystal_density_diffrn 1.286
_exptl_crystal_description Prism
_exptl_crystal_F_000 640
_exptl_crystal_size_max 0.37
_exptl_crystal_size_mid 0.23
_exptl_crystal_size_min 0.07
_refine_diff_density_max 0.372
_refine_diff_density_min -0.374
_refine_diff_density_rms 0.090
_refine_ls_abs_structure_details
;
 Flack x determined using 504 quotients [(I+)-(I-)]/[(I+)+(I-)]
 (Parsons, Flack and Wagner, Acta Cryst. B69 (2013) 249-259).
;
_refine_ls_extinction_coef 0.0046(13)
_refine_ls_extinction_expression Fc^*^=kFc[1+0.001xFc^2^\l^3^/sin(2\q)]^-1/4^
_refine_ls_extinction_method 'SHELXL-2014/7 (Sheldrick 2014'
_refine_ls_goodness_of_fit_ref 1.039
_refine_ls_hydrogen_treatment constr
_refine_ls_matrix_type full
_refine_ls_number_parameters 209
_refine_ls_number_reflns 2538
_refine_ls_number_restraints 1
_refine_ls_restrained_S_all 1.038
_refine_ls_R_factor_all 0.1259
_refine_ls_R_factor_gt 0.0900
_refine_ls_shift/su_max 0.003
_refine_ls_shift/su_mean 0.000
_refine_ls_structure_factor_coef Fsqd
_refine_ls_weighting_details 'w=1/[\s^2^(Fo^2^)+(0.0100P)^2^+7.0000P] where P=(Fo^2^+2Fc^2^)/3'
_refine_ls_weighting_scheme calc
_refine_ls_wR_factor_gt 0.1652
_refine_ls_wR_factor_ref 0.1984
_reflns_Friedel_coverage 0.774
_reflns_Friedel_fraction_full 0.857
_reflns_Friedel_fraction_max 0.857
_reflns_number_gt 1788
_reflns_number_total 2538
_reflns_threshold_expression 'I > 2\s(I)'
_cod_data_source_file jo6b01833_si_002.cif
_cod_data_source_block cd1383a
_cod_depositor_comments
;
The following automatic conversions were performed:

data item '_exptl_absorpt_correction_type' value 'Multi-scan' was
changed to 'multi-scan' in accordance with the
/home/saulius/struct/COD-crude-data/automatic-downloads/DataCite-retrospective/ACS/depositions/lib/dictionaries/cif_core.dic
dictionary named 'cif_core.dic' version 2.4.2 last updated on
2011-04-26.

Automatic conversion script
Id: cif_fix_values 6909 2019-04-08 15:41:33Z antanas 
;
_cod_database_code 4037241
_shelx_space_group_comment
;
The symmetry employed for this shelxl refinement is uniquely defined
by the following loop, which should always be used as a source of
symmetry information in preference to the above space-group names.
They are only intended as comments.
;
_shelx_estimated_absorpt_t_max 0.994
_shelx_estimated_absorpt_t_min 0.971
_olex2_refinement_description
;
1. Fixed Uiso
 At 1.2 times of:
  All C(H) groups, All C(H,H) groups, All N(H) groups
 At 1.5 times of:
  All O(H) groups
2.a Secondary CH2 refined with riding coordinates:
 C8(H8A,H8B), C6(H6A,H6B), C7(H7A,H7B)
2.b Aromatic/amide H refined with riding coordinates:
 N1(H1A), C14(H14), C20(H20), C19(H19), C18(H18), C17(H17), C16(H16), C11(H11),
  C5(H5), C13(H13), C10(H10)
2.c Tetrahedral OH refined with riding coordinates:
 O1(H1)
;
_shelx_shelxl_version_number 2014/7
_olex2_submission_special_instructions 'No special instructions were received'

loop_
_space_group_symop_operation_xyz
'x, y, z'
'-x, -y, z+1/2'
'x+1/2, -y+1/2, z'
'-x+1/2, y+1/2, z+1/2'

loop_
_atom_site_label
_atom_site_type_symbol
_atom_site_fract_x
_atom_site_fract_y
_atom_site_fract_z
_atom_site_U_iso_or_equiv
_atom_site_adp_type
_atom_site_occupancy
_atom_site_site_symmetry_order
_atom_site_calc_flag
_atom_site_refinement_flags_posn
O1 O -0.9071(9) -0.4175(3) -0.6361(6) 0.0364(16) Uani 1 1 d .
H1 H -0.8834 -0.4430 -0.6903 0.055 Uiso 1 1 calc R
N2 N -1.0228(10) -0.4972(3) -0.3283(8) 0.0333(17) Uani 1 1 d .
N1 N -1.1756(10) -0.4568(3) -0.3366(8) 0.0336(17) Uani 1 1 d .
H1A H -1.2718 -0.4545 -0.2795 0.040 Uiso 1 1 calc R
C9 C -0.7200(11) -0.5226(3) -0.4623(9) 0.0305(19) Uani 1 1 d .
C3 C -0.9012(12) -0.4866(4) -0.4401(10) 0.033(2) Uani 1 1 d .
C14 C -0.5691(11) -0.5075(4) -0.5589(9) 0.030(2) Uani 1 1 d .
H14 H -0.5829 -0.4746 -0.6105 0.036 Uiso 1 1 calc R
C1 C -1.1535(12) -0.4208(4) -0.4484(10) 0.033(2) Uani 1 1 d .
C12 C -0.3719(11) -0.5927(4) -0.5005(10) 0.032(2) Uani 1 1 d .
C15 C -0.1941(12) -0.6320(4) -0.5233(9) 0.033(2) Uani 1 1 d .
C20 C -0.1062(13) -0.6370(4) -0.6532(10) 0.037(2) Uani 1 1 d .
H20 H -0.1508 -0.6145 -0.7244 0.044 Uiso 1 1 calc R
C19 C 0.0511(12) -0.6767(4) -0.6745(10) 0.034(2) Uani 1 1 d .
H19 H 0.1065 -0.6805 -0.7604 0.041 Uiso 1 1 calc R
C18 C 0.1234(13) -0.7103(4) -0.5668(10) 0.037(2) Uani 1 1 d .
H18 H 0.2258 -0.7360 -0.5822 0.045 Uiso 1 1 calc R
C17 C 0.0408(12) -0.7049(4) -0.4358(11) 0.039(2) Uani 1 1 d .
H17 H 0.0889 -0.7269 -0.3646 0.047 Uiso 1 1 calc R
C16 C -0.1169(13) -0.6655(3) -0.4136(10) 0.034(2) Uani 1 1 d .
H16 H -0.1703 -0.6615 -0.3271 0.041 Uiso 1 1 calc R
C4 C -1.2995(12) -0.3746(4) -0.4740(9) 0.033(2) Uani 1 1 d .
C11 C -0.5197(12) -0.6067(4) -0.4030(10) 0.038(2) Uani 1 1 d .
H11 H -0.5022 -0.6387 -0.3491 0.046 Uiso 1 1 calc R
C5 C -1.2912(13) -0.3359(4) -0.5756(11) 0.038(2) Uani 1 1 d .
H5 H -1.1902 -0.3343 -0.6398 0.045 Uiso 1 1 calc R
C13 C -0.4003(13) -0.5423(4) -0.5759(10) 0.036(2) Uani 1 1 d .
H13 H -0.3043 -0.5317 -0.6389 0.043 Uiso 1 1 calc R
C10 C -0.6915(13) -0.5735(4) -0.3857(10) 0.037(2) Uani 1 1 d .
H10 H -0.7879 -0.5847 -0.3237 0.045 Uiso 1 1 calc R
C2 C -0.9812(13) -0.4407(4) -0.5166(9) 0.036(2) Uani 1 1 d .
C8 C -1.4868(13) -0.3671(4) -0.3871(10) 0.036(2) Uani 1 1 d .
H8A H -1.4540 -0.3663 -0.2913 0.044 Uiso 1 1 calc R
H8B H -1.5811 -0.3975 -0.4036 0.044 Uiso 1 1 calc R
C6 C -1.4692(14) -0.2952(4) -0.5716(11) 0.043(2) Uani 1 1 d .
H6A H -1.5583 -0.3023 -0.6471 0.052 Uiso 1 1 calc R
H6B H -1.4252 -0.2560 -0.5754 0.052 Uiso 1 1 calc R
C7 C -1.5731(18) -0.3078(4) -0.4357(13) 0.064(3) Uani 1 1 d .
H7A H -1.7160 -0.3100 -0.4478 0.077 Uiso 1 1 calc R
H7B H -1.5438 -0.2784 -0.3699 0.077 Uiso 1 1 calc R

loop_
_atom_site_aniso_label
_atom_site_aniso_U_11
_atom_site_aniso_U_22
_atom_site_aniso_U_33
_atom_site_aniso_U_23
_atom_site_aniso_U_13
_atom_site_aniso_U_12
O1 0.042(4) 0.041(4) 0.026(4) 0.000(3) 0.002(3) 0.001(3)
N2 0.027(4) 0.043(4) 0.030(4) 0.003(3) 0.001(3) -0.002(3)
N1 0.026(3) 0.046(4) 0.029(5) 0.003(3) 0.001(3) 0.002(3)
C9 0.022(4) 0.042(5) 0.027(5) 0.001(4) -0.004(4) 0.002(3)
C3 0.027(4) 0.043(5) 0.029(5) -0.008(4) 0.001(4) -0.001(4)
C14 0.022(4) 0.038(5) 0.030(5) 0.001(4) 0.000(4) 0.002(3)
C1 0.030(4) 0.038(5) 0.030(5) 0.002(4) -0.005(4) 0.000(4)
C12 0.019(4) 0.039(5) 0.039(6) 0.001(4) -0.002(4) 0.001(3)
C15 0.032(5) 0.041(5) 0.027(6) 0.002(4) 0.005(4) 0.002(4)
C20 0.035(5) 0.039(5) 0.037(6) 0.001(4) 0.001(5) -0.005(4)
C19 0.027(4) 0.044(5) 0.031(6) 0.001(4) 0.007(4) 0.000(4)
C18 0.035(5) 0.041(5) 0.036(6) 0.003(4) 0.008(5) -0.002(4)
C17 0.032(4) 0.045(5) 0.040(6) 0.003(4) -0.007(5) 0.002(4)
C16 0.037(5) 0.034(5) 0.031(5) -0.003(4) 0.003(4) 0.000(4)
C4 0.026(4) 0.043(5) 0.029(6) -0.001(4) 0.000(4) 0.007(4)
C11 0.031(5) 0.047(5) 0.036(6) 0.010(4) 0.001(4) 0.004(4)
C5 0.042(5) 0.033(5) 0.037(6) 0.004(4) -0.007(5) 0.005(4)
C13 0.031(5) 0.046(5) 0.031(6) 0.000(4) 0.003(4) -0.005(4)
C10 0.029(4) 0.043(5) 0.040(6) 0.002(4) 0.004(4) -0.005(4)
C2 0.035(5) 0.054(6) 0.020(5) -0.008(4) 0.003(4) 0.003(4)
C8 0.036(5) 0.041(5) 0.032(6) -0.001(4) 0.003(4) 0.004(4)
C6 0.042(5) 0.050(6) 0.038(6) 0.008(5) -0.001(5) 0.008(4)
C7 0.075(8) 0.058(7) 0.060(8) 0.014(6) 0.019(7) 0.038(6)

loop_
_atom_type_symbol
_atom_type_description
_atom_type_scat_dispersion_real
_atom_type_scat_dispersion_imag
_atom_type_scat_source
C C 0.0033 0.0016 'International Tables Vol C Tables 4.2.6.8 and 6.1.1.4'
H H 0.0000 0.0000 'International Tables Vol C Tables 4.2.6.8 and 6.1.1.4'
N N 0.0061 0.0033 'International Tables Vol C Tables 4.2.6.8 and 6.1.1.4'
O O 0.0106 0.0060 'International Tables Vol C Tables 4.2.6.8 and 6.1.1.4'

loop_
_geom_angle_atom_site_label_1
_geom_angle_atom_site_label_2
_geom_angle_atom_site_label_3
_geom_angle
C2 O1 H1 109.5
C3 N2 N1 105.1(7)
N2 N1 H1A 123.8
C1 N1 N2 112.3(7)
C1 N1 H1A 123.8
C14 C9 C3 122.0(8)
C10 C9 C3 120.4(8)
C10 C9 C14 117.6(7)
N2 C3 C9 119.3(8)
N2 C3 C2 109.5(7)
C2 C3 C9 131.2(8)
C9 C14 H14 119.9
C13 C14 C9 120.2(8)
C13 C14 H14 119.9
N1 C1 C4 120.5(8)
N1 C1 C2 105.1(7)
C2 C1 C4 134.5(8)
C11 C12 C15 120.4(7)
C13 C12 C15 122.5(8)
C13 C12 C11 117.1(8)
C20 C15 C12 120.6(8)
C20 C15 C16 119.0(8)
C16 C15 C12 120.3(8)
C15 C20 H20 120.1
C15 C20 C19 119.9(9)
C19 C20 H20 120.1
C20 C19 H19 119.6
C18 C19 C20 120.8(9)
C18 C19 H19 119.6
C19 C18 H18 119.9
C17 C18 C19 120.2(8)
C17 C18 H18 119.9
C18 C17 H17 120.3
C18 C17 C16 119.5(9)
C16 C17 H17 120.3
C15 C16 C17 120.7(9)
C15 C16 H16 119.7
C17 C16 H16 119.7
C1 C4 C8 122.1(8)
C5 C4 C1 126.1(8)
C5 C4 C8 111.7(8)
C12 C11 H11 119.1
C10 C11 C12 121.9(8)
C10 C11 H11 119.1
C4 C5 H5 124.2
C4 C5 C6 111.6(9)
C6 C5 H5 124.2
C14 C13 C12 122.3(8)
C14 C13 H13 118.8
C12 C13 H13 118.8
C9 C10 H10 119.6
C11 C10 C9 120.8(8)
C11 C10 H10 119.6
O1 C2 C3 127.7(8)
O1 C2 C1 124.4(8)
C1 C2 C3 107.9(8)
C4 C8 H8A 111.1
C4 C8 H8B 111.1
C4 C8 C7 103.4(8)
H8A C8 H8B 109.0
C7 C8 H8A 111.1
C7 C8 H8B 111.1
C5 C6 H6A 110.8
C5 C6 H6B 110.8
C5 C6 C7 104.9(8)
H6A C6 H6B 108.9
C7 C6 H6A 110.8
C7 C6 H6B 110.8
C8 C7 H7A 110.7
C8 C7 H7B 110.7
C6 C7 C8 105.4(8)
C6 C7 H7A 110.7
C6 C7 H7B 110.7
H7A C7 H7B 108.8

loop_
_geom_bond_atom_site_label_1
_geom_bond_atom_site_label_2
_geom_bond_distance
O1 H1 0.8200
O1 C2 1.391(11)
N2 N1 1.402(10)
N2 C3 1.396(12)
N1 H1A 0.8600
N1 C1 1.399(11)
C9 C3 1.501(11)
C9 C14 1.437(12)
C9 C10 1.429(12)
C3 C2 1.424(13)
C14 H14 0.9300
C14 C13 1.411(11)
C1 C4 1.488(11)
C1 C2 1.419(12)
C12 C15 1.529(11)
C12 C11 1.422(12)
C12 C13 1.413(12)
C15 C20 1.416(12)
C15 C16 1.436(12)
C20 H20 0.9300
C20 C19 1.427(12)
C19 H19 0.9300
C19 C18 1.410(12)
C18 H18 0.9300
C18 C17 1.412(14)
C17 H17 0.9300
C17 C16 1.426(12)
C16 H16 0.9300
C4 C5 1.355(12)
C4 C8 1.533(12)
C11 H11 0.9300
C11 C10 1.406(12)
C5 H5 0.9300
C5 C6 1.534(12)
C13 H13 0.9300
C10 H10 0.9300
C8 H8A 0.9700
C8 H8B 0.9700
C8 C7 1.587(12)
C6 H6A 0.9700
C6 H6B 0.9700
C6 C7 1.540(16)
C7 H7A 0.9700
C7 H7B 0.9700

loop_
_geom_torsion_atom_site_label_1
_geom_torsion_atom_site_label_2
_geom_torsion_atom_site_label_3
_geom_torsion_atom_site_label_4
_geom_torsion
N2 N1 C1 C4 -179.3(7)
N2 N1 C1 C2 1.9(9)
N2 C3 C2 O1 -178.9(8)
N2 C3 C2 C1 2.0(10)
N1 N2 C3 C9 179.8(7)
N1 N2 C3 C2 -0.8(9)
N1 C1 C4 C5 177.8(9)
N1 C1 C4 C8 -4.8(12)
N1 C1 C2 O1 178.5(8)
N1 C1 C2 C3 -2.3(9)
C9 C3 C2 O1 0.4(15)
C9 C3 C2 C1 -178.7(8)
C9 C14 C13 C12 0.1(13)
C3 N2 N1 C1 -0.7(9)
C3 C9 C14 C13 179.5(8)
C3 C9 C10 C11 -178.2(9)
C14 C9 C3 N2 -167.9(8)
C14 C9 C3 C2 12.9(14)
C14 C9 C10 C11 1.3(13)
C1 C4 C5 C6 179.1(8)
C1 C4 C8 C7 170.8(9)
C12 C15 C20 C19 -175.9(8)
C12 C15 C16 C17 176.1(8)
C12 C11 C10 C9 -2.8(14)
C15 C12 C11 C10 -175.8(9)
C15 C12 C13 C14 177.0(8)
C15 C20 C19 C18 -1.4(13)
C20 C15 C16 C17 -2.4(13)
C20 C19 C18 C17 -0.1(13)
C19 C18 C17 C16 0.3(13)
C18 C17 C16 C15 0.9(12)
C16 C15 C20 C19 2.6(13)
C4 C1 C2 O1 0.0(15)
C4 C1 C2 C3 179.1(9)
C4 C5 C6 C7 9.6(12)
C4 C8 C7 C6 16.6(11)
C11 C12 C15 C20 147.7(9)
C11 C12 C15 C16 -30.8(12)
C11 C12 C13 C14 -1.5(13)
C5 C4 C8 C7 -11.4(11)
C5 C6 C7 C8 -15.9(12)
C13 C12 C15 C20 -30.8(13)
C13 C12 C15 C16 150.7(9)
C13 C12 C11 C10 2.8(13)
C10 C9 C3 N2 11.6(12)
C10 C9 C3 C2 -167.6(9)
C10 C9 C14 C13 0.0(12)
C2 C1 C4 C5 -3.8(16)
C2 C1 C4 C8 173.6(9)
C8 C4 C5 C6 1.4(11)
